data_4326910
loop_
_publ_author_name
'Iryna N. Stepanenko'
'Maria S. Novak'
'Gerhard M\"uhlgassner'
'Alexander Roller'
'Michaela Hejl'
'Vladimir B. Arion'
'Michael A. Jakupec'
'Bernhard K. Keppler'

_publ_section_title
;
 Organometallic 3-(1H-Benzimidazol-2-yl)-1H-pyrazolo[3,4-b]pyridines as
 Potential Anticancer Agents
;
_journal_name_full 'Inorganic Chemistry'
_journal_page_first 11715
_journal_page_last 11728
_journal_paper_doi 10.1021/ic201704u
_journal_volume 50
_journal_year 2011
_chemical_formula_moiety 'C23 H23 Cl N5 Os, 4(H2 O), Cl'
_chemical_formula_sum 'C23 H31 Cl2 N5 O4 Os'
_chemical_formula_weight 702.63
_chemical_name_systematic
; 
(hapto^6^-p-cymene){3-(1H-benzimidazol-kappaN-2-yl)-1H-pyrazolo-
kappaN-[3,4-b]pyridine}chloridoosmium(II) chloride tetrahydrate 
;
_space_group_IT_number 14
_symmetry_cell_setting monoclinic
_symmetry_space_group_name_Hall '-P 2ybc'
_symmetry_space_group_name_H-M 'P 1 21/c 1'
_atom_sites_solution_hydrogens geom
_atom_sites_solution_primary direct
_atom_sites_solution_secondary difmap
_audit_creation_method SHELXL-97
_cell_angle_alpha 90.00
_cell_angle_beta 99.334(4)
_cell_angle_gamma 90.00
_cell_formula_units_Z 4
_cell_length_a 19.2075(13)
_cell_length_b 7.7890(5)
_cell_length_c 17.0807(11)
_cell_measurement_reflns_used 3656
_cell_measurement_temperature 100(2)
_cell_measurement_theta_max 20.93
_cell_measurement_theta_min 2.15
_cell_volume 2521.6(3)
_computing_structure_refinement 'SHELXL-97 (Sheldrick, 1997)'
_computing_structure_solution 'SHELXS-97 (Sheldrick, 1990)'
_diffrn_ambient_temperature 100(2)
_diffrn_measured_fraction_theta_full 0.996
_diffrn_measured_fraction_theta_max 0.996
_diffrn_radiation_monochromator graphite
_diffrn_radiation_source 'fine-focus sealed tube'
_diffrn_radiation_type MoK\a
_diffrn_radiation_wavelength 0.71073
_diffrn_reflns_av_R_equivalents 0.1721
_diffrn_reflns_av_sigmaI/netI 0.1079
_diffrn_reflns_limit_h_max 23
_diffrn_reflns_limit_h_min -23
_diffrn_reflns_limit_k_max 9
_diffrn_reflns_limit_k_min -9
_diffrn_reflns_limit_l_max 20
_diffrn_reflns_limit_l_min -20
_diffrn_reflns_number 41185
_diffrn_reflns_theta_full 25.30
_diffrn_reflns_theta_max 25.30
_diffrn_reflns_theta_min 2.42
_exptl_absorpt_coefficient_mu 5.309
_exptl_absorpt_correction_T_max 0.9012
_exptl_absorpt_correction_T_min 0.4165
_exptl_absorpt_correction_type multi-scan
_exptl_absorpt_process_details SADABS
_exptl_crystal_colour orange
_exptl_crystal_density_diffrn 1.851
_exptl_crystal_description plate
_exptl_crystal_F_000 1384
_exptl_crystal_size_max 0.20
_exptl_crystal_size_mid 0.10
_exptl_crystal_size_min 0.02
_refine_diff_density_max 2.356
_refine_diff_density_min -1.644
_refine_diff_density_rms 0.198
_refine_ls_extinction_method none
_refine_ls_goodness_of_fit_ref 1.011
_refine_ls_hydrogen_treatment constr
_refine_ls_matrix_type full
_refine_ls_number_parameters 317
_refine_ls_number_reflns 4577
_refine_ls_number_restraints 12
_refine_ls_restrained_S_all 1.010
_refine_ls_R_factor_all 0.0967
_refine_ls_R_factor_gt 0.0531
_refine_ls_shift/su_max 0.001
_refine_ls_shift/su_mean 0.000
_refine_ls_structure_factor_coef Fsqd
_refine_ls_weighting_details 'calc w=1/[\s^2^(Fo^2^)+(0.0269P)^2^+7.9723P] where P=(Fo^2^+2Fc^2^)/3'
_refine_ls_weighting_scheme calc
_refine_ls_wR_factor_gt 0.0922
_refine_ls_wR_factor_ref 0.1072
_reflns_number_gt 3089
_reflns_number_total 4577
_reflns_threshold_expression >2sigma(I)
_cod_data_source_file ic201704u_si_002_5.cif
_cod_data_source_block irst811
_cod_database_code 4326910

loop_
_symmetry_equiv_pos_as_xyz
'x, y, z'
'-x, y+1/2, -z+1/2'
'-x, -y, -z'
'x, -y-1/2, z-1/2'

loop_
_atom_site_label
_atom_site_type_symbol
_atom_site_fract_x
_atom_site_fract_y
_atom_site_fract_z
_atom_site_U_iso_or_equiv
_atom_site_adp_type
_atom_site_occupancy
_atom_site_symmetry_multiplicity
_atom_site_calc_flag
_atom_site_refinement_flags
Os1 Os 0.18423(2) 0.57637(5) 0.45788(2) 0.02316(14) Uani 1 1 d .
Cl1 Cl 0.13820(13) 0.2894(3) 0.46828(13) 0.0278(6) Uani 1 1 d .
Cl2 Cl 0.51373(14) 0.3101(3) 0.63041(14) 0.0359(7) Uani 1 1 d .
N1 N 0.2739(4) 0.4554(9) 0.4322(4) 0.029(2) Uani 1 1 d .
N2 N 0.3355(4) 0.4204(9) 0.4817(4) 0.0217(17) Uani 1 1 d .
N3 N 0.4427(4) 0.2913(9) 0.4566(4) 0.0260(19) Uani 1 1 d .
H300 H 0.4625 0.3000 0.5067 0.031 Uiso 1 1 calc R
N4 N 0.1917(4) 0.4155(9) 0.2255(4) 0.0239(18) Uani 1 1 d .
H400 H 0.2169 0.3650 0.1935 0.029 Uiso 1 1 calc R
N5 N 0.1617(4) 0.5271(9) 0.3357(4) 0.0246(19) Uani 1 1 d .
C1 C 0.3764(5) 0.3467(12) 0.4339(5) 0.024(2) Uani 1 1 d .
C2 C 0.4793(5) 0.2224(12) 0.4035(5) 0.029(2) Uani 1 1 d .
H2 H 0.5261 0.1823 0.4202 0.035 Uiso 1 1 calc R
C3 C 0.4481(5) 0.2098(12) 0.3227(5) 0.027(2) Uani 1 1 d .
H3 H 0.4747 0.1632 0.2855 0.032 Uiso 1 1 calc R
C4 C 0.3805(5) 0.2634(11) 0.2973(5) 0.025(2) Uani 1 1 d .
H4 H 0.3594 0.2519 0.2433 0.030 Uiso 1 1 calc R
C5 C 0.3431(5) 0.3357(11) 0.3530(5) 0.022(2) Uani 1 1 d .
C6 C 0.2760(5) 0.4061(11) 0.3564(5) 0.024(2) Uani 1 1 d .
C7 C 0.2125(5) 0.4471(11) 0.3039(5) 0.025(2) Uani 1 1 d .
C8 C 0.1238(5) 0.4773(11) 0.2052(5) 0.025(2) Uani 1 1 d .
C9 C 0.0776(5) 0.4812(11) 0.1339(5) 0.026(2) Uani 1 1 d .
H9 H 0.0899 0.4328 0.0870 0.031 Uiso 1 1 calc R
C10 C 0.0133(5) 0.5576(11) 0.1339(5) 0.024(2) Uani 1 1 d .
H10 H -0.0187 0.5639 0.0853 0.029 Uiso 1 1 calc R
C11 C -0.0074(5) 0.6273(11) 0.2027(6) 0.028(2) Uani 1 1 d .
H11 H -0.0528 0.6775 0.2001 0.034 Uiso 1 1 calc R
C12 C 0.0385(5) 0.6225(11) 0.2738(5) 0.026(2) Uani 1 1 d .
H12 H 0.0252 0.6683 0.3208 0.031 Uiso 1 1 calc R
C13 C 0.1048(5) 0.5486(10) 0.2748(5) 0.020(2) Uani 1 1 d .
C14 C 0.1351(5) 0.6526(11) 0.5628(5) 0.021(2) Uani 1 1 d .
C15 C 0.2099(5) 0.6693(11) 0.5820(5) 0.029(2) Uani 1 1 d .
H15 H 0.2343 0.6179 0.6289 0.035 Uiso 1 1 calc R
C16 C 0.2481(5) 0.7626(11) 0.5312(5) 0.023(2) Uani 1 1 d .
H16 H 0.2980 0.7665 0.5442 0.027 Uiso 1 1 calc R
C17 C 0.2151(5) 0.8502(11) 0.4620(5) 0.023(2) Uani 1 1 d .
C18 C 0.1410(5) 0.8322(11) 0.4442(5) 0.021(2) Uani 1 1 d .
H18 H 0.1169 0.8855 0.3975 0.025 Uiso 1 1 calc R
C19 C 0.1002(5) 0.7375(12) 0.4930(5) 0.029(2) Uani 1 1 d .
H19 H 0.0503 0.7312 0.4790 0.035 Uiso 1 1 calc R
C20 C 0.0960(5) 0.5422(12) 0.6123(5) 0.034(3) Uani 1 1 d .
H20A H 0.1250 0.4426 0.6314 0.051 Uiso 1 1 calc R
H20B H 0.0518 0.5031 0.5804 0.051 Uiso 1 1 calc R
H20C H 0.0854 0.6085 0.6578 0.051 Uiso 1 1 calc R
C21 C 0.2569(5) 0.9536(12) 0.4101(5) 0.029(2) Uani 1 1 d .
H21 H 0.2609 1.0736 0.4311 0.034 Uiso 1 1 calc R
C22 C 0.3318(5) 0.8833(13) 0.4134(6) 0.040(3) Uani 1 1 d .
H22A H 0.3572 0.9537 0.3797 0.060 Uiso 1 1 calc R
H22B H 0.3294 0.7645 0.3942 0.060 Uiso 1 1 calc R
H22C H 0.3566 0.8868 0.4682 0.060 Uiso 1 1 calc R
C23 C 0.2189(5) 0.9617(12) 0.3235(5) 0.037(3) Uani 1 1 d .
H23A H 0.2469 1.0307 0.2920 0.056 Uiso 1 1 calc R
H23B H 0.1723 1.0143 0.3218 0.056 Uiso 1 1 calc R
H23C H 0.2134 0.8452 0.3016 0.056 Uiso 1 1 calc R
O1 O 0.6162(3) 0.9509(8) 0.3922(4) 0.0367(17) Uani 1 1 d D
H10A H 0.6160 1.0100 0.3500 0.044 Uiso 1 1 d RD
H10B H 0.5871 0.8665 0.3878 0.044 Uiso 1 1 d RD
O2 O 0.6423(3) 0.1699(8) 0.2760(4) 0.0405(18) Uani 1 1 d D
H20D H 0.6093 0.1777 0.2359 0.049 Uiso 1 1 d RD
H20E H 0.6508 0.2630 0.3031 0.049 Uiso 1 1 d RD
O3 O 0.2607(3) 0.2828(8) 0.1159(3) 0.0370(18) Uani 1 1 d D
H30A H 0.2331 0.2427 0.0760 0.044 Uiso 1 1 d RD
H30B H 0.2949 0.3452 0.1057 0.044 Uiso 1 1 d RD
O4 O 0.6208(3) 0.4684(8) 0.3542(4) 0.0383(18) Uani 1 1 d D
H40A H 0.5880 0.5429 0.3507 0.046 Uiso 1 1 d RD
H40B H 0.6510 0.4680 0.3965 0.046 Uiso 1 1 d RD

loop_
_atom_site_aniso_label
_atom_site_aniso_U_11
_atom_site_aniso_U_22
_atom_site_aniso_U_33
_atom_site_aniso_U_23
_atom_site_aniso_U_13
_atom_site_aniso_U_12
Os1 0.0345(2) 0.0223(2) 0.0144(2) -0.00058(18) 0.00913(15) 0.0010(2)
Cl1 0.0380(15) 0.0260(13) 0.0218(13) -0.0012(10) 0.0113(11) -0.0056(11)
Cl2 0.0422(17) 0.0437(17) 0.0220(13) 0.0006(11) 0.0060(12) 0.0029(12)
N1 0.035(5) 0.030(5) 0.025(5) 0.000(4) 0.012(4) 0.003(4)
N2 0.028(5) 0.024(4) 0.013(4) -0.003(3) 0.001(3) 0.005(4)
N3 0.032(5) 0.036(5) 0.011(4) -0.004(4) 0.008(4) -0.005(4)
N4 0.028(5) 0.030(5) 0.016(4) 0.002(4) 0.010(3) 0.006(4)
N5 0.031(5) 0.029(5) 0.017(4) 0.002(3) 0.012(4) 0.003(4)
C1 0.027(6) 0.026(5) 0.021(5) 0.000(4) 0.006(5) -0.001(5)
C2 0.024(6) 0.029(6) 0.035(6) -0.003(5) 0.009(5) -0.005(5)
C3 0.039(7) 0.038(6) 0.005(5) -0.002(4) 0.010(4) -0.006(5)
C4 0.038(7) 0.024(5) 0.015(5) 0.006(4) 0.004(4) -0.003(5)
C5 0.035(6) 0.016(5) 0.017(5) 0.003(4) 0.009(4) 0.000(4)
C6 0.028(6) 0.023(5) 0.022(5) 0.004(4) 0.002(4) 0.002(5)
C7 0.038(6) 0.023(6) 0.013(5) 0.003(4) 0.009(4) -0.005(5)
C8 0.032(6) 0.023(5) 0.021(5) -0.003(4) 0.012(5) 0.000(4)
C9 0.036(6) 0.026(6) 0.018(5) 0.003(4) 0.008(4) 0.000(5)
C10 0.036(6) 0.022(5) 0.016(5) 0.006(4) 0.007(4) -0.002(5)
C11 0.026(6) 0.023(6) 0.036(6) 0.006(4) 0.007(5) -0.005(4)
C12 0.033(6) 0.030(6) 0.018(5) -0.002(4) 0.016(4) 0.001(5)
C13 0.027(6) 0.018(5) 0.017(5) 0.002(4) 0.007(4) -0.002(4)
C14 0.044(7) 0.013(5) 0.007(5) -0.005(4) 0.008(4) 0.003(4)
C15 0.048(7) 0.027(6) 0.011(5) -0.008(4) -0.002(5) 0.003(5)
C16 0.032(6) 0.018(5) 0.020(5) 0.000(4) 0.010(4) -0.005(4)
C17 0.033(6) 0.014(5) 0.022(5) -0.009(4) 0.007(5) 0.001(4)
C18 0.024(6) 0.016(5) 0.025(5) -0.005(4) 0.009(4) -0.001(4)
C19 0.039(6) 0.027(6) 0.024(6) -0.001(5) 0.011(5) 0.003(5)
C20 0.052(7) 0.031(6) 0.024(5) -0.010(4) 0.019(5) -0.005(5)
C21 0.034(6) 0.024(6) 0.029(6) 0.008(4) 0.011(5) -0.001(4)
C22 0.045(7) 0.040(7) 0.040(7) -0.003(5) 0.022(5) 0.000(5)
C23 0.056(7) 0.029(6) 0.028(6) 0.009(5) 0.011(5) -0.007(5)
O1 0.051(5) 0.033(4) 0.029(4) 0.001(3) 0.015(3) -0.003(3)
O2 0.050(5) 0.039(4) 0.030(4) -0.004(3) -0.003(3) -0.003(4)
O3 0.038(4) 0.052(5) 0.022(4) -0.002(3) 0.009(3) -0.008(4)
O4 0.041(4) 0.047(5) 0.028(4) 0.000(3) 0.008(3) 0.013(3)

loop_
_atom_type_symbol
_atom_type_description
_atom_type_scat_dispersion_real
_atom_type_scat_dispersion_imag
_atom_type_scat_source
C C 0.0033 0.0016 'International Tables Vol C Tables 4.2.6.8 and 6.1.1.4'
H H 0.0000 0.0000 'International Tables Vol C Tables 4.2.6.8 and 6.1.1.4'
N N 0.0061 0.0033 'International Tables Vol C Tables 4.2.6.8 and 6.1.1.4'
O O 0.0106 0.0060 'International Tables Vol C Tables 4.2.6.8 and 6.1.1.4'
Cl Cl 0.1484 0.1585 'International Tables Vol C Tables 4.2.6.8 and 6.1.1.4'
Os Os -1.2165 7.6030 'International Tables Vol C Tables 4.2.6.8 and 6.1.1.4'

loop_
_geom_angle_atom_site_label_1
_geom_angle_atom_site_label_2
_geom_angle_atom_site_label_3
_geom_angle
N1 Os1 N5 75.6(3)
N1 Os1 C18 135.7(3)
N5 Os1 C18 92.7(3)
N1 Os1 C16 90.8(3)
N5 Os1 C16 134.9(3)
C18 Os1 C16 67.4(3)
N1 Os1 C19 171.0(3)
N5 Os1 C19 109.4(3)
C18 Os1 C19 38.5(3)
C16 Os1 C19 80.3(4)
N1 Os1 C17 102.6(3)
N5 Os1 C17 102.7(3)
C18 Os1 C17 37.7(3)
C16 Os1 C17 37.9(3)
C19 Os1 C17 69.3(3)
N1 Os1 C15 106.7(3)
N5 Os1 C15 171.4(3)
C18 Os1 C15 79.9(3)
C16 Os1 C15 37.9(3)
C19 Os1 C15 67.2(3)
C17 Os1 C15 68.8(3)
N1 Os1 C14 139.8(3)
N5 Os1 C14 143.1(3)
C18 Os1 C14 68.7(3)
C16 Os1 C14 68.4(3)
C19 Os1 C14 37.6(3)
C17 Os1 C14 82.2(3)
C15 Os1 C14 37.4(3)
N1 Os1 Cl1 85.5(2)
N5 Os1 Cl1 83.4(2)
C18 Os1 Cl1 136.2(2)
C16 Os1 Cl1 139.1(2)
C19 Os1 Cl1 102.3(3)
C17 Os1 Cl1 170.8(2)
C15 Os1 Cl1 105.0(3)
C14 Os1 Cl1 88.8(2)
C6 N1 N2 112.2(7)
C6 N1 Os1 118.9(6)
N2 N1 Os1 128.8(6)
C1 N2 N1 103.9(7)
C1 N3 C2 120.6(8)
C1 N3 H300 119.7
C2 N3 H300 119.7
C7 N4 C8 107.4(7)
C7 N4 H400 126.3
C8 N4 H400 126.3
C7 N5 C13 106.6(7)
C7 N5 Os1 116.2(6)
C13 N5 Os1 137.1(6)
N3 C1 N2 125.5(8)
N3 C1 C5 121.1(8)
N2 C1 C5 113.4(8)
N3 C2 C3 120.0(9)
N3 C2 H2 120.0
C3 C2 H2 120.0
C4 C3 C2 121.3(9)
C4 C3 H3 119.4
C2 C3 H3 119.4
C3 C4 C5 118.2(8)
C3 C4 H4 120.9
C5 C4 H4 120.9
C4 C5 C6 139.3(9)
C4 C5 C1 118.8(8)
C6 C5 C1 101.9(8)
N1 C6 C5 108.5(8)
N1 C6 C7 112.5(8)
C5 C6 C7 138.9(8)
N5 C7 N4 111.6(8)
N5 C7 C6 116.8(8)
N4 C7 C6 131.6(8)
N4 C8 C9 132.3(8)
N4 C8 C13 106.8(8)
C9 C8 C13 120.9(9)
C10 C9 C8 117.3(8)
C10 C9 H9 121.3
C8 C9 H9 121.3
C9 C10 C11 122.9(9)
C9 C10 H10 118.6
C11 C10 H10 118.6
C12 C11 C10 119.8(9)
C12 C11 H11 120.1
C10 C11 H11 120.1
C11 C12 C13 118.2(8)
C11 C12 H12 120.9
C13 C12 H12 120.9
N5 C13 C12 131.6(8)
N5 C13 C8 107.6(8)
C12 C13 C8 120.8(8)
C15 C14 C19 117.8(8)
C15 C14 C20 120.2(8)
C19 C14 C20 121.9(9)
C15 C14 Os1 70.6(5)
C19 C14 Os1 69.9(5)
C20 C14 Os1 128.2(6)
C16 C15 C14 120.4(8)
C16 C15 Os1 69.0(5)
C14 C15 Os1 72.0(5)
C16 C15 H15 119.8
C14 C15 H15 119.8
Os1 C15 H15 132.2
C17 C16 C15 123.2(9)
C17 C16 Os1 72.9(5)
C15 C16 Os1 73.2(5)
C17 C16 H16 118.4
C15 C16 H16 118.4
Os1 C16 H16 127.8
C18 C17 C16 115.4(8)
C18 C17 C21 122.4(8)
C16 C17 C21 122.2(8)
C18 C17 Os1 69.0(5)
C16 C17 Os1 69.2(5)
C21 C17 Os1 131.0(6)
C17 C18 C19 123.4(9)
C17 C18 Os1 73.2(5)
C19 C18 Os1 72.5(5)
C17 C18 H18 118.3
C19 C18 H18 118.3
Os1 C18 H18 128.4
C14 C19 C18 119.6(9)
C14 C19 Os1 72.5(5)
C18 C19 Os1 69.0(5)
C14 C19 H19 120.2
C18 C19 H19 120.2
Os1 C19 H19 131.0
C14 C20 H20A 109.5
C14 C20 H20B 109.5
H20A C20 H20B 109.5
C14 C20 H20C 109.5
H20A C20 H20C 109.5
H20B C20 H20C 109.5
C17 C21 C22 111.8(8)
C17 C21 C23 111.7(8)
C22 C21 C23 110.2(8)
C17 C21 H21 107.7
C22 C21 H21 107.7
C23 C21 H21 107.7
C21 C22 H22A 109.5
C21 C22 H22B 109.5
H22A C22 H22B 109.5
C21 C22 H22C 109.5
H22A C22 H22C 109.5
H22B C22 H22C 109.5
C21 C23 H23A 109.5
C21 C23 H23B 109.5
H23A C23 H23B 109.5
C21 C23 H23C 109.5
H23A C23 H23C 109.5
H23B C23 H23C 109.5
H10A O1 H10B 115.1
H20D O2 H20E 114.9
H30A O3 H30B 116.3
H40A O4 H40B 117.2

loop_
_geom_bond_atom_site_label_1
_geom_bond_atom_site_label_2
_geom_bond_distance
Os1 N1 2.072(7)
Os1 N5 2.096(7)
Os1 C18 2.157(9)
Os1 C16 2.163(9)
Os1 C19 2.203(9)
Os1 C17 2.212(9)
Os1 C15 2.218(8)
Os1 C14 2.237(8)
Os1 Cl1 2.421(2)
N1 C6 1.357(11)
N1 N2 1.366(10)
N2 C1 1.349(11)
N3 C1 1.341(11)
N3 C2 1.347(11)
N3 H300 0.8800
N4 C7 1.355(10)
N4 C8 1.381(11)
N4 H400 0.8800
N5 C7 1.345(11)
N5 C13 1.391(11)
C1 C5 1.429(12)
C2 C3 1.415(12)
C2 H2 0.9500
C3 C4 1.367(12)
C3 H3 0.9500
C4 C5 1.400(12)
C4 H4 0.9500
C5 C6 1.411(12)
C6 C7 1.428(12)
C8 C9 1.386(12)
C8 C13 1.413(11)
C9 C10 1.370(12)
C9 H9 0.9500
C10 C11 1.409(12)
C10 H10 0.9500
C11 C12 1.381(12)
C11 H11 0.9500
C12 C13 1.395(12)
C12 H12 0.9500
C14 C15 1.427(13)
C14 C19 1.432(12)
C14 C20 1.491(12)
C15 C16 1.422(12)
C15 H15 0.9500
C16 C17 1.422(12)
C16 H16 0.9500
C17 C18 1.414(12)
C17 C21 1.519(12)
C18 C19 1.436(12)
C18 H18 0.9500
C19 H19 0.9500
C20 H20A 0.9800
C20 H20B 0.9800
C20 H20C 0.9800
C21 C22 1.531(12)
C21 C23 1.541(12)
C21 H21 1.0000
C22 H22A 0.9800
C22 H22B 0.9800
C22 H22C 0.9800
C23 H23A 0.9800
C23 H23B 0.9800
C23 H23C 0.9800
O1 H10A 0.8548
O1 H10B 0.8584
O2 H20D 0.8579
O2 H20E 0.8613
O3 H30A 0.8524
O3 H30B 0.8572
O4 H40A 0.8511
O4 H40B 0.8495

loop_
_geom_torsion_atom_site_label_1
_geom_torsion_atom_site_label_2
_geom_torsion_atom_site_label_3
_geom_torsion_atom_site_label_4
_geom_torsion
N5 Os1 N1 C6 0.0(6)
C18 Os1 N1 C6 -78.8(8)
C16 Os1 N1 C6 -136.4(7)
C17 Os1 N1 C6 -100.0(7)
C15 Os1 N1 C6 -171.3(7)
C14 Os1 N1 C6 167.2(6)
Cl1 Os1 N1 C6 84.3(6)
N5 Os1 N1 N2 177.6(8)
C18 Os1 N1 N2 98.8(8)
C16 Os1 N1 N2 41.2(7)
C17 Os1 N1 N2 77.5(7)
C15 Os1 N1 N2 6.2(8)
C14 Os1 N1 N2 -15.2(10)
Cl1 Os1 N1 N2 -98.1(7)
C6 N1 N2 C1 -0.1(10)
Os1 N1 N2 C1 -177.8(6)
N1 Os1 N5 C7 0.3(6)
C18 Os1 N5 C7 137.0(7)
C16 Os1 N5 C7 76.7(8)
C19 Os1 N5 C7 172.4(6)
C17 Os1 N5 C7 100.2(7)
C14 Os1 N5 C7 -165.9(6)
Cl1 Os1 N5 C7 -86.8(6)
N1 Os1 N5 C13 176.9(9)
C18 Os1 N5 C13 -46.4(9)
C16 Os1 N5 C13 -106.7(9)
C19 Os1 N5 C13 -10.9(9)
C17 Os1 N5 C13 -83.2(9)
C14 Os1 N5 C13 10.7(11)
Cl1 Os1 N5 C13 89.8(8)
C2 N3 C1 N2 -178.7(9)
C2 N3 C1 C5 -0.6(13)
N1 N2 C1 N3 179.5(9)
N1 N2 C1 C5 1.2(10)
C1 N3 C2 C3 0.7(13)
N3 C2 C3 C4 -1.3(14)
C2 C3 C4 C5 1.6(13)
C3 C4 C5 C6 -179.9(11)
C3 C4 C5 C1 -1.4(13)
N3 C1 C5 C4 0.9(13)
N2 C1 C5 C4 179.3(8)
N3 C1 C5 C6 179.9(8)
N2 C1 C5 C6 -1.8(10)
N2 N1 C6 C5 -1.0(10)
Os1 N1 C6 C5 177.0(6)
N2 N1 C6 C7 -178.2(7)
Os1 N1 C6 C7 -0.3(10)
C4 C5 C6 N1 -179.8(10)
C1 C5 C6 N1 1.6(10)
C4 C5 C6 C7 -4(2)
C1 C5 C6 C7 177.7(11)
C13 N5 C7 N4 0.1(10)
Os1 N5 C7 N4 177.7(5)
C13 N5 C7 C6 -178.1(7)
Os1 N5 C7 C6 -0.5(10)
C8 N4 C7 N5 -0.3(10)
C8 N4 C7 C6 177.5(9)
N1 C6 C7 N5 0.5(12)
C5 C6 C7 N5 -175.5(10)
N1 C6 C7 N4 -177.2(9)
C5 C6 C7 N4 6.8(19)
C7 N4 C8 C9 179.2(9)
C7 N4 C8 C13 0.4(10)
N4 C8 C9 C10 -178.3(9)
C13 C8 C9 C10 0.4(13)
C8 C9 C10 C11 -1.4(13)
C9 C10 C11 C12 1.1(14)
C10 C11 C12 C13 0.4(13)
C7 N5 C13 C12 179.8(9)
Os1 N5 C13 C12 2.9(15)
C7 N5 C13 C8 0.2(9)
Os1 N5 C13 C8 -176.6(6)
C11 C12 C13 N5 179.1(8)
C11 C12 C13 C8 -1.4(13)
N4 C8 C13 N5 -0.4(10)
C9 C8 C13 N5 -179.4(8)
N4 C8 C13 C12 180.0(8)
C9 C8 C13 C12 1.0(13)
N1 Os1 C14 C15 35.3(7)
N5 Os1 C14 C15 -165.7(5)
C18 Os1 C14 C15 -101.5(6)
C16 Os1 C14 C15 -28.3(5)
C19 Os1 C14 C15 -131.0(8)
C17 Os1 C14 C15 -65.0(5)
Cl1 Os1 C14 C15 116.9(5)
N1 Os1 C14 C19 166.3(5)
N5 Os1 C14 C19 -34.7(8)
C18 Os1 C14 C19 29.4(5)
C16 Os1 C14 C19 102.6(6)
C17 Os1 C14 C19 66.0(6)
C15 Os1 C14 C19 131.0(8)
Cl1 Os1 C14 C19 -112.1(5)
N1 Os1 C14 C20 -78.4(10)
N5 Os1 C14 C20 80.6(10)
C18 Os1 C14 C20 144.8(9)
C16 Os1 C14 C20 -142.0(9)
C19 Os1 C14 C20 115.3(11)
C17 Os1 C14 C20 -178.7(9)
C15 Os1 C14 C20 -113.7(10)
Cl1 Os1 C14 C20 3.2(8)
C19 C14 C15 C16 -2.2(12)
C20 C14 C15 C16 174.7(8)
Os1 C14 C15 C16 51.1(7)
C19 C14 C15 Os1 -53.3(7)
C20 C14 C15 Os1 123.6(8)
N1 Os1 C15 C16 68.9(6)
C18 Os1 C15 C16 -66.0(6)
C19 Os1 C15 C16 -104.1(6)
C17 Os1 C15 C16 -28.4(5)
C14 Os1 C15 C16 -134.0(8)
Cl1 Os1 C15 C16 158.6(5)
N1 Os1 C15 C14 -157.1(5)
C18 Os1 C15 C14 68.0(5)
C16 Os1 C15 C14 134.0(8)
C19 Os1 C15 C14 30.0(5)
C17 Os1 C15 C14 105.6(6)
Cl1 Os1 C15 C14 -67.3(5)
C14 C15 C16 C17 3.2(13)
Os1 C15 C16 C17 55.6(8)
C14 C15 C16 Os1 -52.5(7)
N1 Os1 C16 C17 109.6(5)
N5 Os1 C16 C17 39.3(7)
C18 Os1 C16 C17 -30.8(5)
C19 Os1 C16 C17 -68.6(5)
C15 Os1 C16 C17 -133.7(8)
C14 Os1 C16 C17 -105.8(6)
Cl1 Os1 C16 C17 -166.3(4)
N1 Os1 C16 C15 -116.7(6)
N5 Os1 C16 C15 173.0(5)
C18 Os1 C16 C15 103.0(6)
C19 Os1 C16 C15 65.1(6)
C17 Os1 C16 C15 133.7(8)
C14 Os1 C16 C15 28.0(5)
Cl1 Os1 C16 C15 -32.6(7)
C15 C16 C17 C18 -2.9(12)
Os1 C16 C17 C18 52.8(7)
C15 C16 C17 C21 178.1(8)
Os1 C16 C17 C21 -126.2(8)
C15 C16 C17 Os1 -55.7(8)
N1 Os1 C17 C18 155.6(5)
N5 Os1 C17 C18 77.8(5)
C16 Os1 C17 C18 -129.5(8)
C19 Os1 C17 C18 -28.4(5)
C15 Os1 C17 C18 -101.1(6)
C14 Os1 C17 C18 -65.0(5)
N1 Os1 C17 C16 -74.8(5)
N5 Os1 C17 C16 -152.6(5)
C18 Os1 C17 C16 129.5(8)
C19 Os1 C17 C16 101.1(6)
C15 Os1 C17 C16 28.4(5)
C14 Os1 C17 C16 64.5(5)
N1 Os1 C17 C21 40.3(9)
N5 Os1 C17 C21 -37.5(9)
C18 Os1 C17 C21 -115.3(10)
C16 Os1 C17 C21 115.1(11)
C19 Os1 C17 C21 -143.7(9)
C15 Os1 C17 C21 143.6(9)
C14 Os1 C17 C21 179.7(9)
C16 C17 C18 C19 2.0(12)
C21 C17 C18 C19 -179.0(8)
Os1 C17 C18 C19 54.9(8)
C16 C17 C18 Os1 -52.9(7)
C21 C17 C18 Os1 126.1(8)
N1 Os1 C18 C17 -35.3(7)
N5 Os1 C18 C17 -107.3(5)
C16 Os1 C18 C17 30.9(5)
C19 Os1 C18 C17 134.3(8)
C15 Os1 C18 C17 68.3(5)
C14 Os1 C18 C17 105.4(6)
Cl1 Os1 C18 C17 169.4(4)
N1 Os1 C18 C19 -169.6(5)
N5 Os1 C18 C19 118.4(5)
C16 Os1 C18 C19 -103.4(6)
C17 Os1 C18 C19 -134.3(8)
C15 Os1 C18 C19 -66.0(6)
C14 Os1 C18 C19 -28.9(5)
Cl1 Os1 C18 C19 35.1(7)
C15 C14 C19 C18 1.4(12)
C20 C14 C19 C18 -175.5(8)
Os1 C14 C19 C18 -52.3(7)
C15 C14 C19 Os1 53.6(7)
C20 C14 C19 Os1 -123.2(8)
C17 C18 C19 C14 -1.3(13)
Os1 C18 C19 C14 53.9(7)
C17 C18 C19 Os1 -55.2(7)
N5 Os1 C19 C14 158.7(5)
C18 Os1 C19 C14 -132.6(8)
C16 Os1 C19 C14 -66.9(5)
C17 Os1 C19 C14 -104.6(6)
C15 Os1 C19 C14 -29.8(5)
Cl1 Os1 C19 C14 71.5(5)
N5 Os1 C19 C18 -68.7(6)
C16 Os1 C19 C18 65.6(5)
C17 Os1 C19 C18 27.9(5)
C15 Os1 C19 C18 102.8(6)
C14 Os1 C19 C18 132.6(8)
Cl1 Os1 C19 C18 -156.0(5)
C18 C17 C21 C22 -150.2(8)
C16 C17 C21 C22 28.8(12)
Os1 C17 C21 C22 -60.7(11)
C18 C17 C21 C23 -26.3(12)
C16 C17 C21 C23 152.7(8)
Os1 C17 C21 C23 63.2(11)
